data_7021562
loop_
_publ_author_name
'Abubekerov, Mark'
'Gianetti, Thomas L.'
'Kunishita, Atsushi'
'Arnold, John'

_publ_section_title
;
 Synthesis and characterization of coordinatively unsaturated nickel(ii)
 and manganese(ii) alkyl complexes supported by the
 hydrotris(3-phenyl-5-methylpyrazolyl)borate (Tp(Ph,Me)) ligand.
;
_journal_issue 29
_journal_name_full 'Dalton transactions (Cambridge, England : 2003)'
_journal_page_first 10525
_journal_page_last 10532
_journal_paper_doi 10.1039/c3dt51087e
_journal_volume 42
_journal_year 2013
_chemical_formula_moiety 'C37 H35 B Mn N6'
_chemical_formula_sum 'C37 H35 B Mn N6'
_chemical_formula_weight 629.46
_chemical_name_common 'Complex 3'
_chemical_temperature_decomposition 240.5(5)
_space_group_IT_number 15
_symmetry_cell_setting monoclinic
_symmetry_space_group_name_Hall '-C 2yc'
_symmetry_space_group_name_H-M 'C 1 2/c 1'
_atom_sites_solution_hydrogens geom
_atom_sites_solution_primary direct
_atom_sites_solution_secondary difmap
_cell_angle_alpha 90.00
_cell_angle_beta 107.8110(10)
_cell_angle_gamma 90.00
_cell_formula_units_Z 8
_cell_length_a 22.9501(8)
_cell_length_b 12.0224(4)
_cell_length_c 24.0508(8)
_cell_measurement_reflns_used 9932
_cell_measurement_temperature 173(2)
_cell_measurement_theta_max 25.39
_cell_measurement_theta_min 2.43
_cell_volume 6317.9(4)
_computing_cell_refinement 'Bruker APEX2 v.2011.4'
_computing_data_collection 'Bruker APEX2 v.2011.4'
_computing_data_reduction 'Bruker APEX2 v.2011.4'
_computing_molecular_graphics ORTEP-32
_computing_publication_material WinGX
_computing_structure_refinement 'SHELXL-97 (Sheldrick, 2008)'
_computing_structure_solution SIR-2004
_diffrn_ambient_temperature 173(2)
_diffrn_detector_area_resol_mean 8.366
_diffrn_measured_fraction_theta_full 0.999
_diffrn_measured_fraction_theta_max 0.999
_diffrn_measurement_device_type 'Bruker APEX-I CCD'
_diffrn_measurement_method 'phi and omega scans'
_diffrn_radiation_monochromator graphite
_diffrn_radiation_source 'fine-focus sealed tube'
_diffrn_radiation_type MoK\a
_diffrn_radiation_wavelength 0.71073
_diffrn_reflns_av_R_equivalents 0.0420
_diffrn_reflns_av_sigmaI/netI 0.0275
_diffrn_reflns_limit_h_max 27
_diffrn_reflns_limit_h_min -27
_diffrn_reflns_limit_k_max 13
_diffrn_reflns_limit_k_min -14
_diffrn_reflns_limit_l_max 28
_diffrn_reflns_limit_l_min -28
_diffrn_reflns_number 47054
_diffrn_reflns_theta_full 25.00
_diffrn_reflns_theta_max 25.39
_diffrn_reflns_theta_min 1.78
_exptl_absorpt_coefficient_mu 0.455
_exptl_absorpt_correction_T_max 0.9639
_exptl_absorpt_correction_T_min 0.9463
_exptl_absorpt_correction_type multi-scan
_exptl_absorpt_process_details SADABS
_exptl_crystal_colour colorless
_exptl_crystal_density_diffrn 1.324
_exptl_crystal_density_method 'not measured'
_exptl_crystal_description rode
_exptl_crystal_F_000 2632
_exptl_crystal_size_max 0.15
_exptl_crystal_size_mid 0.11
_exptl_crystal_size_min 0.07
_refine_diff_density_max 0.540
_refine_diff_density_min -0.297
_refine_diff_density_rms 0.049
_refine_ls_extinction_method none
_refine_ls_goodness_of_fit_ref 1.033
_refine_ls_hydrogen_treatment mixed
_refine_ls_matrix_type full
_refine_ls_number_parameters 413
_refine_ls_number_reflns 5808
_refine_ls_number_restraints 0
_refine_ls_restrained_S_all 1.033
_refine_ls_R_factor_all 0.0426
_refine_ls_R_factor_gt 0.0330
_refine_ls_shift/su_max 0.001
_refine_ls_shift/su_mean 0.000
_refine_ls_structure_factor_coef Fsqd
_refine_ls_weighting_details 'calc w=1/[\s^2^(Fo^2^)+(0.0373P)^2^+9.1082P] where P=(Fo^2^+2Fc^2^)/3'
_refine_ls_weighting_scheme calc
_refine_ls_wR_factor_gt 0.0813
_refine_ls_wR_factor_ref 0.0864
_reflns_number_gt 4898
_reflns_number_total 5808
_reflns_threshold_expression >2sigma(I)
_cod_data_source_file c3dt51087e.txt
_cod_data_source_block (2)
_cod_depositor_comments
;
The following automatic conversions were performed:

'_chemical_melting_point' tag was changed to
'_chemical_temperature_decomposition' since the value had been given
as '240-241 (decomp.)'. The value was changed to '240.5(5)' - the
average value was taken and precision was
estimated.

'_symmetry_cell_setting' value 'Monoclinic' changed to
'monoclinic' according to
/home/saulius/struct/CIF-dictionaries/cif_core.dic dictionary named
'cif_core.dic' version 2.4.2 from 2011-04-26.

Automatic conversion script
Id: cif_fix_values 1891 2012-01-12 08:04:46Z andrius 
;
_cod_original_sg_symbol_H-M C2/c
_cod_database_code 7021562

loop_
_symmetry_equiv_pos_as_xyz
'x, y, z'
'-x, y, -z+1/2'
'x+1/2, y+1/2, z'
'-x+1/2, y+1/2, -z+1/2'
'-x, -y, -z'
'x, -y, z-1/2'
'-x+1/2, -y+1/2, -z'
'x+1/2, -y+1/2, z-1/2'

loop_
_atom_site_label
_atom_site_type_symbol
_atom_site_fract_x
_atom_site_fract_y
_atom_site_fract_z
_atom_site_U_iso_or_equiv
_atom_site_adp_type
_atom_site_occupancy
_atom_site_symmetry_multiplicity
_atom_site_calc_flag
_atom_site_refinement_flags
C1 C 0.71869(8) 0.04967(14) 0.67219(7) 0.0161(4) Uani 1 1 d .
H1A H 0.7348 -0.0188 0.6924 0.019 Uiso 1 1 calc R
H1B H 0.7518 0.1033 0.6808 0.019 Uiso 1 1 calc R
C2 C 0.66856(8) 0.09349(16) 0.69580(8) 0.0226(4) Uani 1 1 d .
C3 C 0.65817(9) 0.20861(17) 0.69680(9) 0.0272(5) Uani 1 1 d .
H3 H 0.6814 0.2566 0.6818 0.033 Uiso 1 1 calc R
C4 C 0.61479(10) 0.25237(19) 0.71927(9) 0.0347(5) Uani 1 1 d .
H4 H 0.6099 0.3291 0.7202 0.042 Uiso 1 1 calc R
C5 C 0.57855(10) 0.1834(2) 0.74041(9) 0.0384(6) Uani 1 1 d .
H5 H 0.5491 0.2130 0.7555 0.046 Uiso 1 1 calc R
C6 C 0.58654(10) 0.0692(2) 0.73881(9) 0.0355(5) Uani 1 1 d .
H6 H 0.5618 0.0219 0.7523 0.043 Uiso 1 1 calc R
C7 C 0.63082(9) 0.02512(18) 0.71738(8) 0.0271(5) Uani 1 1 d .
H7 H 0.6358 -0.0516 0.7172 0.032 Uiso 1 1 calc R
C8 C 0.68746(9) -0.16956(16) 0.37361(8) 0.0227(4) Uani 1 1 d .
H8A H 0.6506 -0.2071 0.3738 0.034 Uiso 1 1 calc R
H8B H 0.7130 -0.2198 0.3605 0.034 Uiso 1 1 calc R
H8C H 0.6773 -0.1068 0.3478 0.034 Uiso 1 1 calc R
C9 C 0.72076(8) -0.13077(14) 0.43379(8) 0.0187(4) Uani 1 1 d .
C10 C 0.78110(8) -0.14313(15) 0.46586(8) 0.0197(4) Uani 1 1 d .
H10 H 0.8112 -0.1797 0.4543 0.024 Uiso 1 1 calc R
C11 C 0.78860(8) -0.09032(14) 0.51914(8) 0.0172(4) Uani 1 1 d .
C12 C 0.84587(8) -0.07936(14) 0.56814(8) 0.0185(4) Uani 1 1 d .
C13 C 0.90107(9) -0.10898(17) 0.55934(9) 0.0260(4) Uani 1 1 d .
H13 H 0.9011 -0.1346 0.5229 0.031 Uiso 1 1 calc R
C14 C 0.95592(9) -0.10094(18) 0.60396(10) 0.0326(5) Uani 1 1 d .
H14 H 0.9923 -0.1208 0.5972 0.039 Uiso 1 1 calc R
C15 C 0.95675(9) -0.06354(17) 0.65856(10) 0.0306(5) Uani 1 1 d .
H15 H 0.9936 -0.0582 0.6885 0.037 Uiso 1 1 calc R
C16 C 0.90223(9) -0.03405(16) 0.66828(9) 0.0272(5) Uani 1 1 d .
H16 H 0.9024 -0.0091 0.7049 0.033 Uiso 1 1 calc R
C17 C 0.84746(9) -0.04167(15) 0.62337(9) 0.0232(4) Uani 1 1 d .
H17 H 0.8112 -0.0213 0.6302 0.028 Uiso 1 1 calc R
C18 C 0.58350(9) 0.16023(17) 0.35424(8) 0.0267(4) Uani 1 1 d .
H18A H 0.6128 0.1196 0.3411 0.040 Uiso 1 1 calc R
H18B H 0.5748 0.2299 0.3338 0.040 Uiso 1 1 calc R
H18C H 0.5465 0.1176 0.3466 0.040 Uiso 1 1 calc R
C19 C 0.60905(8) 0.18147(15) 0.41841(8) 0.0197(4) Uani 1 1 d .
C20 C 0.61969(8) 0.28114(15) 0.44856(8) 0.0207(4) Uani 1 1 d .
H20 H 0.6113 0.3522 0.4328 0.025 Uiso 1 1 calc R
C21 C 0.64555(8) 0.25359(15) 0.50739(8) 0.0192(4) Uani 1 1 d .
C22 C 0.66803(8) 0.32783(15) 0.55822(9) 0.0204(4) Uani 1 1 d .
C23 C 0.72904(9) 0.32398(16) 0.59323(9) 0.0256(4) Uani 1 1 d .
H23 H 0.7560 0.2743 0.5844 0.031 Uiso 1 1 calc R
C24 C 0.74956(9) 0.39388(17) 0.64099(9) 0.0300(5) Uani 1 1 d .
H24 H 0.7902 0.3907 0.6641 0.036 Uiso 1 1 calc R
C25 C 0.70992(10) 0.46862(16) 0.65461(10) 0.0289(5) Uani 1 1 d .
H25 H 0.7238 0.5147 0.6870 0.035 Uiso 1 1 calc R
C26 C 0.64953(10) 0.47420(15) 0.61962(9) 0.0270(5) Uani 1 1 d .
H26 H 0.6229 0.5247 0.6283 0.032 Uiso 1 1 calc R
C27 C 0.62875(9) 0.40481(15) 0.57179(9) 0.0240(4) Uani 1 1 d .
H27 H 0.5882 0.4094 0.5484 0.029 Uiso 1 1 calc R
C28 C 0.48944(9) -0.11206(18) 0.41063(9) 0.0291(5) Uani 1 1 d .
H28A H 0.4820 -0.0340 0.4033 0.044 Uiso 1 1 calc R
H28B H 0.4516 -0.1489 0.4081 0.044 Uiso 1 1 calc R
H28C H 0.5064 -0.1429 0.3821 0.044 Uiso 1 1 calc R
C29 C 0.53328(8) -0.12820(15) 0.47012(8) 0.0196(4) Uani 1 1 d .
C30 C 0.52555(8) -0.18315(15) 0.51777(8) 0.0203(4) Uani 1 1 d .
H30 H 0.4907 -0.2205 0.5196 0.024 Uiso 1 1 calc R
C31 C 0.58059(8) -0.17127(14) 0.56264(8) 0.0169(4) Uani 1 1 d .
C32 C 0.59921(8) -0.21957(14) 0.62164(8) 0.0168(4) Uani 1 1 d .
C33 C 0.66093(8) -0.22706(15) 0.65465(8) 0.0195(4) Uani 1 1 d .
H33 H 0.6908 -0.2020 0.6389 0.023 Uiso 1 1 calc R
C34 C 0.67805(9) -0.27121(15) 0.71040(8) 0.0226(4) Uani 1 1 d .
H34 H 0.7192 -0.2749 0.7320 0.027 Uiso 1 1 calc R
C35 C 0.63402(9) -0.30995(16) 0.73423(9) 0.0248(4) Uani 1 1 d .
H35 H 0.6455 -0.3381 0.7721 0.030 Uiso 1 1 calc R
C36 C 0.57286(9) -0.30643(17) 0.70132(9) 0.0277(5) Uani 1 1 d .
H36 H 0.5432 -0.3340 0.7168 0.033 Uiso 1 1 calc R
C37 C 0.55562(9) -0.26203(16) 0.64546(9) 0.0231(4) Uani 1 1 d .
H37 H 0.5145 -0.2606 0.6236 0.028 Uiso 1 1 calc R
B1 B 0.62621(9) -0.02895(17) 0.44868(9) 0.0182(4) Uani 1 1 d .
N1 N 0.73468(7) -0.04719(12) 0.52024(6) 0.0168(3) Uani 1 1 d .
N2 N 0.69303(7) -0.07221(12) 0.46701(6) 0.0168(3) Uani 1 1 d .
N3 N 0.64953(7) 0.14220(12) 0.51328(7) 0.0184(3) Uani 1 1 d .
N4 N 0.62674(7) 0.09855(12) 0.45797(6) 0.0180(3) Uani 1 1 d .
N5 N 0.61999(7) -0.10959(12) 0.54394(6) 0.0165(3) Uani 1 1 d .
N6 N 0.59071(7) -0.08574(12) 0.48621(6) 0.0170(3) Uani 1 1 d .
Mn1 Mn 0.688489(12) 0.01840(2) 0.579924(12) 0.01635(9) Uani 1 1 d .
H1 H 0.6031(8) -0.0473(15) 0.4024(8) 0.013(5) Uiso 1 1 d .

loop_
_atom_site_aniso_label
_atom_site_aniso_U_11
_atom_site_aniso_U_22
_atom_site_aniso_U_33
_atom_site_aniso_U_23
_atom_site_aniso_U_13
_atom_site_aniso_U_12
C1 0.0248(10) 0.0124(8) 0.0073(9) -0.0026(7) -0.0008(7) 0.0013(7)
C2 0.0198(9) 0.0294(10) 0.0145(10) -0.0035(8) -0.0009(8) 0.0013(8)
C3 0.0266(11) 0.0297(11) 0.0220(11) -0.0032(9) 0.0026(9) 0.0011(9)
C4 0.0396(13) 0.0366(12) 0.0238(12) -0.0066(10) 0.0039(10) 0.0124(10)
C5 0.0290(12) 0.0604(16) 0.0225(12) -0.0043(11) 0.0028(10) 0.0136(11)
C6 0.0276(11) 0.0580(15) 0.0194(11) 0.0027(10) 0.0049(9) -0.0036(11)
C7 0.0285(11) 0.0335(11) 0.0159(10) -0.0028(9) 0.0019(8) -0.0022(9)
C8 0.0264(10) 0.0226(10) 0.0190(10) -0.0035(8) 0.0069(8) 0.0022(8)
C9 0.0260(10) 0.0140(9) 0.0171(10) 0.0012(7) 0.0081(8) 0.0005(7)
C10 0.0209(9) 0.0189(9) 0.0206(10) 0.0005(8) 0.0085(8) 0.0033(7)
C11 0.0209(9) 0.0122(8) 0.0192(10) 0.0034(7) 0.0070(8) 0.0007(7)
C12 0.0197(9) 0.0125(8) 0.0226(10) 0.0029(7) 0.0056(8) -0.0007(7)
C13 0.0252(10) 0.0281(11) 0.0246(11) -0.0010(9) 0.0075(9) 0.0034(8)
C14 0.0192(10) 0.0389(12) 0.0380(13) -0.0017(10) 0.0061(9) 0.0051(9)
C15 0.0206(10) 0.0306(11) 0.0326(12) -0.0028(9) -0.0035(9) 0.0021(9)
C16 0.0297(11) 0.0247(10) 0.0229(11) -0.0031(8) 0.0017(9) 0.0025(9)
C17 0.0220(10) 0.0217(10) 0.0253(11) -0.0012(8) 0.0061(8) 0.0018(8)
C18 0.0299(11) 0.0303(11) 0.0203(11) 0.0057(9) 0.0081(9) 0.0089(9)
C19 0.0163(9) 0.0228(10) 0.0214(10) 0.0059(8) 0.0078(8) 0.0040(7)
C20 0.0188(9) 0.0185(9) 0.0254(11) 0.0069(8) 0.0077(8) 0.0027(7)
C21 0.0140(9) 0.0176(9) 0.0274(11) 0.0015(8) 0.0085(8) 0.0004(7)
C22 0.0214(9) 0.0141(9) 0.0267(11) 0.0014(8) 0.0087(8) -0.0014(7)
C23 0.0216(10) 0.0192(10) 0.0362(12) -0.0034(9) 0.0090(9) 0.0004(8)
C24 0.0239(10) 0.0263(11) 0.0353(13) -0.0033(9) 0.0023(9) -0.0048(9)
C25 0.0366(12) 0.0191(10) 0.0313(12) -0.0041(9) 0.0107(10) -0.0067(9)
C26 0.0332(11) 0.0159(9) 0.0350(12) -0.0006(9) 0.0149(10) 0.0023(8)
C27 0.0220(10) 0.0174(9) 0.0320(12) 0.0028(8) 0.0076(9) 0.0014(8)
C28 0.0212(10) 0.0372(12) 0.0222(11) 0.0012(9) -0.0034(9) -0.0015(9)
C29 0.0177(9) 0.0185(9) 0.0201(10) -0.0037(8) 0.0019(8) 0.0021(7)
C30 0.0146(9) 0.0229(10) 0.0214(10) -0.0010(8) 0.0024(8) -0.0012(7)
C31 0.0169(9) 0.0149(9) 0.0187(10) -0.0040(7) 0.0049(8) 0.0010(7)
C32 0.0174(9) 0.0156(9) 0.0164(9) -0.0029(7) 0.0038(7) 0.0016(7)
C33 0.0191(9) 0.0179(9) 0.0213(10) -0.0007(8) 0.0060(8) -0.0004(7)
C34 0.0200(10) 0.0221(10) 0.0221(10) 0.0013(8) 0.0009(8) 0.0014(8)
C35 0.0293(11) 0.0258(10) 0.0182(10) 0.0031(8) 0.0055(9) 0.0021(8)
C36 0.0237(10) 0.0331(11) 0.0288(12) 0.0060(9) 0.0117(9) 0.0003(9)
C37 0.0175(9) 0.0270(10) 0.0243(11) 0.0012(8) 0.0056(8) 0.0013(8)
B1 0.0180(10) 0.0197(10) 0.0145(11) -0.0001(8) 0.0016(9) 0.0024(8)
N1 0.0175(8) 0.0173(8) 0.0136(8) 0.0003(6) 0.0018(6) 0.0002(6)
N2 0.0200(8) 0.0164(7) 0.0125(8) 0.0000(6) 0.0029(6) 0.0008(6)
N3 0.0199(8) 0.0162(8) 0.0178(8) -0.0009(6) 0.0038(7) 0.0017(6)
N4 0.0196(8) 0.0188(8) 0.0139(8) 0.0005(6) 0.0026(6) 0.0027(6)
N5 0.0178(8) 0.0175(7) 0.0125(8) -0.0011(6) 0.0019(6) 0.0015(6)
N6 0.0174(8) 0.0166(7) 0.0137(8) -0.0012(6) -0.0001(6) 0.0019(6)
Mn1 0.01664(15) 0.01630(15) 0.01425(16) -0.00165(11) 0.00195(11) 0.00038(11)

loop_
_atom_type_symbol
_atom_type_description
_atom_type_scat_dispersion_real
_atom_type_scat_dispersion_imag
_atom_type_scat_source
C C 0.0033 0.0016 'International Tables Vol C Tables 4.2.6.8 and 6.1.1.4'
H H 0.0000 0.0000 'International Tables Vol C Tables 4.2.6.8 and 6.1.1.4'
B B 0.0013 0.0007 'International Tables Vol C Tables 4.2.6.8 and 6.1.1.4'
N N 0.0061 0.0033 'International Tables Vol C Tables 4.2.6.8 and 6.1.1.4'
O O 0.0106 0.0060 'International Tables Vol C Tables 4.2.6.8 and 6.1.1.4'
Mn Mn 0.3368 0.7283 'International Tables Vol C Tables 4.2.6.8 and 6.1.1.4'

loop_
_geom_angle_atom_site_label_1
_geom_angle_atom_site_label_2
_geom_angle_atom_site_label_3
_geom_angle
C2 C1 Mn1 113.83(12)
C2 C1 H1A 108.8
Mn1 C1 H1A 108.8
C2 C1 H1B 108.8
Mn1 C1 H1B 108.8
H1A C1 H1B 107.7
C7 C2 C3 116.30(18)
C7 C2 C1 123.83(17)
C3 C2 C1 119.87(18)
C4 C3 C2 122.1(2)
C4 C3 H3 119.0
C2 C3 H3 119.0
C3 C4 C5 120.4(2)
C3 C4 H4 119.8
C5 C4 H4 119.8
C4 C5 C6 119.1(2)
C4 C5 H5 120.5
C6 C5 H5 120.5
C7 C6 C5 120.6(2)
C7 C6 H6 119.7
C5 C6 H6 119.7
C6 C7 C2 121.5(2)
C6 C7 H7 119.3
C2 C7 H7 119.3
C9 C8 H8A 109.5
C9 C8 H8B 109.5
H8A C8 H8B 109.5
C9 C8 H8C 109.5
H8A C8 H8C 109.5
H8B C8 H8C 109.5
N2 C9 C10 107.40(16)
N2 C9 C8 122.65(16)
C10 C9 C8 129.94(17)
C9 C10 C11 106.70(16)
C9 C10 H10 126.7
C11 C10 H10 126.7
N1 C11 C10 109.71(16)
N1 C11 C12 123.16(16)
C10 C11 C12 127.12(16)
C17 C12 C13 117.91(17)
C17 C12 C11 123.13(17)
C13 C12 C11 118.95(17)
C14 C13 C12 121.18(19)
C14 C13 H13 119.4
C12 C13 H13 119.4
C15 C14 C13 120.24(19)
C15 C14 H14 119.9
C13 C14 H14 119.9
C14 C15 C16 119.47(19)
C14 C15 H15 120.3
C16 C15 H15 120.3
C17 C16 C15 120.07(19)
C17 C16 H16 120.0
C15 C16 H16 120.0
C16 C17 C12 121.13(18)
C16 C17 H17 119.4
C12 C17 H17 119.4
C19 C18 H18A 109.5
C19 C18 H18B 109.5
H18A C18 H18B 109.5
C19 C18 H18C 109.5
H18A C18 H18C 109.5
H18B C18 H18C 109.5
N4 C19 C20 107.63(16)
N4 C19 C18 122.61(17)
C20 C19 C18 129.76(17)
C19 C20 C21 106.14(16)
C19 C20 H20 126.9
C21 C20 H20 126.9
N3 C21 C20 109.66(17)
N3 C21 C22 121.32(17)
C20 C21 C22 129.00(17)
C23 C22 C27 118.69(18)
C23 C22 C21 120.80(17)
C27 C22 C21 120.50(17)
C24 C23 C22 120.26(18)
C24 C23 H23 119.9
C22 C23 H23 119.9
C23 C24 C25 120.53(19)
C23 C24 H24 119.7
C25 C24 H24 119.7
C24 C25 C26 119.62(19)
C24 C25 H25 120.2
C26 C25 H25 120.2
C27 C26 C25 120.16(19)
C27 C26 H26 119.9
C25 C26 H26 119.9
C26 C27 C22 120.71(18)
C26 C27 H27 119.6
C22 C27 H27 119.6
C29 C28 H28A 109.5
C29 C28 H28B 109.5
H28A C28 H28B 109.5
C29 C28 H28C 109.5
H28A C28 H28C 109.5
H28B C28 H28C 109.5
N6 C29 C30 107.69(16)
N6 C29 C28 122.55(17)
C30 C29 C28 129.75(17)
C29 C30 C31 106.10(16)
C29 C30 H30 127.0
C31 C30 H30 127.0
N5 C31 C30 109.83(16)
N5 C31 C32 120.82(15)
C30 C31 C32 129.28(17)
C37 C32 C33 118.22(17)
C37 C32 C31 120.55(16)
C33 C32 C31 121.20(16)
C34 C33 C32 120.88(17)
C34 C33 H33 119.6
C32 C33 H33 119.6
C33 C34 C35 120.21(18)
C33 C34 H34 119.9
C35 C34 H34 119.9
C36 C35 C34 119.54(18)
C36 C35 H35 120.2
C34 C35 H35 120.2
C35 C36 C37 120.31(18)
C35 C36 H36 119.8
C37 C36 H36 119.8
C36 C37 C32 120.78(18)
C36 C37 H37 119.6
C32 C37 H37 119.6
N6 B1 N2 109.74(15)
N6 B1 N4 109.56(15)
N2 B1 N4 109.13(15)
N6 B1 H1 108.9(9)
N2 B1 H1 110.5(9)
N4 B1 H1 109.0(9)
C11 N1 N2 106.13(14)
C11 N1 Mn1 141.89(12)
N2 N1 Mn1 110.67(10)
C9 N2 N1 110.06(14)
C9 N2 B1 127.34(15)
N1 N2 B1 122.43(14)
C21 N3 N4 106.50(15)
C21 N3 Mn1 139.39(13)
N4 N3 Mn1 113.67(10)
C19 N4 N3 110.05(14)
C19 N4 B1 129.87(16)
N3 N4 B1 120.06(14)
C31 N5 N6 106.31(14)
C31 N5 Mn1 136.98(12)
N6 N5 Mn1 108.90(10)
C29 N6 N5 110.02(14)
C29 N6 B1 129.74(15)
N5 N6 B1 119.93(14)
C1 Mn1 N3 125.00(6)
C1 Mn1 N1 132.61(6)
N3 Mn1 N1 86.28(6)
C1 Mn1 N5 119.98(6)
N3 Mn1 N5 96.12(6)
N1 Mn1 N5 85.41(6)

loop_
_geom_bond_atom_site_label_1
_geom_bond_atom_site_label_2
_geom_bond_distance
C1 C2 1.524(3)
C1 Mn1 2.1458(17)
C1 H1A 0.9700
C1 H1B 0.9700
C2 C7 1.404(3)
C2 C3 1.406(3)
C3 C4 1.374(3)
C3 H3 0.9300
C4 C5 1.377(3)
C4 H4 0.9300
C5 C6 1.388(3)
C5 H5 0.9300
C6 C7 1.378(3)
C6 H6 0.9300
C7 H7 0.9300
C8 C9 1.490(3)
C8 H8A 0.9600
C8 H8B 0.9600
C8 H8C 0.9600
C9 N2 1.360(2)
C9 C10 1.372(3)
C10 C11 1.393(3)
C10 H10 0.9300
C11 N1 1.350(2)
C11 C12 1.479(3)
C12 C17 1.393(3)
C12 C13 1.393(3)
C13 C14 1.385(3)
C13 H13 0.9300
C14 C15 1.383(3)
C14 H14 0.9300
C15 C16 1.387(3)
C15 H15 0.9300
C16 C17 1.387(3)
C16 H16 0.9300
C17 H17 0.9300
C18 C19 1.496(3)
C18 H18A 0.9600
C18 H18B 0.9600
C18 H18C 0.9600
C19 N4 1.352(2)
C19 C20 1.383(3)
C20 C21 1.397(3)
C20 H20 0.9300
C21 N3 1.347(2)
C21 C22 1.473(3)
C22 C23 1.397(3)
C22 C27 1.398(3)
C23 C24 1.384(3)
C23 H23 0.9300
C24 C25 1.387(3)
C24 H24 0.9300
C25 C26 1.386(3)
C25 H25 0.9300
C26 C27 1.382(3)
C26 H26 0.9300
C27 H27 0.9300
C28 C29 1.489(3)
C28 H28A 0.9600
C28 H28B 0.9600
C28 H28C 0.9600
C29 N6 1.355(2)
C29 C30 1.380(3)
C30 C31 1.395(3)
C30 H30 0.9300
C31 N5 1.349(2)
C31 C32 1.471(3)
C32 C37 1.393(3)
C32 C33 1.399(3)
C33 C34 1.383(3)
C33 H33 0.9300
C34 C35 1.386(3)
C34 H34 0.9300
C35 C36 1.385(3)
C35 H35 0.9300
C36 C37 1.386(3)
C36 H36 0.9300
C37 H37 0.9300
B1 N6 1.548(3)
B1 N2 1.550(2)
B1 N4 1.549(3)
B1 H1 1.099(18)
N1 N2 1.377(2)
N1 Mn1 2.1764(15)
N3 N4 1.376(2)
N3 Mn1 2.1696(15)
N5 N6 1.375(2)
N5 Mn1 2.1807(15)
